data_7101149
loop_
_publ_author_name
'Enrique Colacio'
'Jean-Pierre Costes'
'Jose M. Dominguez-Vera'
'Ikram Ben Maimoun'
'Jose Suarez-Varela'

_publ_section_title
;
Rational design of azide-bridged bimetallic
complexes. Crystal Structure and magnetic properties of  FeIIIMFeIII
(M=NiII and CuII) trinuclear species
;
_journal_issue 4
_journal_name_full 'Chemical Communications'
_journal_paper_doi 10.1039/b413433h
_journal_year 2005
_chemical_formula_sum 'C46 H44 Cl4 Fe2 N24 Ni O4'
_chemical_formula_weight 1309.26
_chemical_name_systematic
;
?
;
_space_group_IT_number 14
_symmetry_cell_setting monoclinic
_symmetry_space_group_name_Hall '-P 2ybc'
_symmetry_space_group_name_H-M 'P 1 21/c 1'
_atom_sites_solution_hydrogens geom
_atom_sites_solution_primary direct
_atom_sites_solution_secondary difmap
_audit_creation_method SHELXL-97
_cell_angle_alpha 90.00
_cell_angle_beta 95.242(7)
_cell_angle_gamma 90.00
_cell_formula_units_Z 2
_cell_length_a 9.787(3)
_cell_length_b 13.274(4)
_cell_length_c 20.682(6)
_cell_measurement_reflns_used 1058
_cell_measurement_temperature 293(2)
_cell_measurement_theta_max 17
_cell_measurement_theta_min 2.5
_cell_volume 2675.5(13)
_computing_cell_refinement 'Bruker SMART'
_computing_data_collection 'Bruker SMART'
_computing_data_reduction 'Bruker SAINT'
_computing_molecular_graphics 'Bruker SHELXTL'
_computing_publication_material 'SHELXL-97 (Sheldrick, 1997)'
_computing_structure_refinement 'SHELXL-97 (Sheldrick, 1997)'
_computing_structure_solution 'WINGX V.1.64'
_diffrn_ambient_temperature 293(2)
_diffrn_detector_area_resol_mean 66.06
_diffrn_measured_fraction_theta_full 0.910
_diffrn_measured_fraction_theta_max 0.910
_diffrn_measurement_device_type 'BRUKER SMART APEX CCD system'
_diffrn_measurement_method '\w rotations with narrow frames'
_diffrn_radiation_monochromator graphite
_diffrn_radiation_source 'fine-focus sealed tube'
_diffrn_radiation_type MoK\a
_diffrn_radiation_wavelength 0.71073
_diffrn_reflns_av_R_equivalents 0.0886
_diffrn_reflns_av_sigmaI/netI 0.1274
_diffrn_reflns_limit_h_max 10
_diffrn_reflns_limit_h_min -12
_diffrn_reflns_limit_k_max 16
_diffrn_reflns_limit_k_min -16
_diffrn_reflns_limit_l_max 24
_diffrn_reflns_limit_l_min -27
_diffrn_reflns_number 16760
_diffrn_reflns_theta_full 28.34
_diffrn_reflns_theta_max 28.34
_diffrn_reflns_theta_min 1.83
_diffrn_standards_decay_% <1
_diffrn_standards_number 63
_exptl_absorpt_coefficient_mu 1.153
_exptl_absorpt_correction_type multi-scan
_exptl_absorpt_process_details
;
SADABS: Area-Detector Absorption Correction. (1996) Bruker-AXS
within SAINT+package, v.6.22.
;
_exptl_crystal_colour black
_exptl_crystal_density_diffrn 1.625
_exptl_crystal_density_meas 0
_exptl_crystal_density_method 'not measured'
_exptl_crystal_description prism
_exptl_crystal_F_000 1336
_exptl_crystal_size_max 0.15
_exptl_crystal_size_mid 0.09
_exptl_crystal_size_min 0.05
_refine_diff_density_max 0.471
_refine_diff_density_min -0.370
_refine_diff_density_rms 0.084
_refine_ls_extinction_method none
_refine_ls_goodness_of_fit_ref 0.986
_refine_ls_hydrogen_treatment mixed
_refine_ls_matrix_type full
_refine_ls_number_parameters 375
_refine_ls_number_reflns 6070
_refine_ls_number_restraints 0
_refine_ls_restrained_S_all 0.986
_refine_ls_R_factor_all 0.1528
_refine_ls_R_factor_gt 0.0757
_refine_ls_shift/su_max 0.004
_refine_ls_shift/su_mean 0.000
_refine_ls_structure_factor_coef Fsqd
_refine_ls_weighting_details 'calc w=1/[\s^2^(Fo^2^)+(0.0496P)^2^+0.0000P] where P=(Fo^2^+2Fc^2^)/3'
_refine_ls_weighting_scheme calc
_refine_ls_wR_factor_gt 0.1256
_refine_ls_wR_factor_ref 0.1522
_reflns_number_gt 3245
_reflns_number_total 6070
_reflns_threshold_expression >2sigma(I)
_cod_data_source_file b413433h.txt
_cod_depositor_comments
;
The following automatic conversions were performed:
'_symmetry_cell_setting' value 'Monoclinic' changed to 'monoclinic'
according to '/home/saulius/struct/CIF-dictionaries/cif_core.dic'
dictionary named 'cif_core.dic' version 2.4.1 from 2010-06-29.

Automatic conversion script
Id: cif_fix_enum 1527 2010-12-29 10:47:43Z saulius 
;
_cod_original_sg_symbol_H-M P2(1)/c
_cod_database_code 7101149

loop_
_symmetry_equiv_pos_as_xyz
'x, y, z'
'-x, y+1/2, -z+1/2'
'-x, -y, -z'
'x, -y-1/2, z-1/2'

loop_
_atom_site_label
_atom_site_type_symbol
_atom_site_fract_x
_atom_site_fract_y
_atom_site_fract_z
_atom_site_U_iso_or_equiv
_atom_site_adp_type
_atom_site_occupancy
_atom_site_symmetry_multiplicity
_atom_site_calc_flag
_atom_site_refinement_flags
Ni Ni 0.5000 0.0000 0.5000 0.0406(3) Uani 1 2 d S
Fe Fe 0.72460(7) 0.16098(5) 0.28142(3) 0.0366(2) Uani 1 1 d .
Cl1 Cl 1.00083(15) 0.40624(11) 0.56028(7) 0.0544(4) Uani 1 1 d .
Cl2 Cl 0.69847(15) 0.49418(11) 0.53991(7) 0.0597(4) Uani 1 1 d .
N7 N 0.4880(5) 0.0149(4) 0.3928(3) 0.0639(14) Uani 1 1 d .
O1 O 1.1041(4) 0.1633(3) 0.3896(2) 0.0694(13) Uani 1 1 d .
O2 O 0.4355(4) 0.3632(3) 0.3418(2) 0.0637(12) Uani 1 1 d .
N6 N 0.5750(4) 0.0215(3) 0.3575(2) 0.0389(11) Uani 1 1 d .
N3 N 0.6313(4) 0.2646(3) 0.33691(19) 0.0345(10) Uani 1 1 d .
N2 N 0.8789(4) 0.1982(3) 0.35075(19) 0.0355(10) Uani 1 1 d .
N1 N 0.8909(4) 0.0650(3) 0.2589(2) 0.0424(11) Uani 1 1 d .
C10 C 0.8885(5) 0.3687(4) 0.4946(2) 0.0378(12) Uani 1 1 d .
N4 N 0.5158(4) 0.1636(3) 0.2390(2) 0.0400(10) Uani 1 1 d .
C12 C 0.6689(5) 0.3748(4) 0.4346(2) 0.0360(12) Uani 1 1 d .
H12 H 0.5801 0.4004 0.4294 0.043 Uiso 1 1 calc R
C8 C 0.8474(5) 0.2671(4) 0.3988(2) 0.0348(12) Uani 1 1 d .
C13 C 0.7106(5) 0.3056(4) 0.3904(2) 0.0336(12) Uani 1 1 d .
C2 C 1.0079(6) 0.0793(4) 0.2958(3) 0.0445(14) Uani 1 1 d .
N11 N 0.8586(5) 0.2659(4) 0.1810(2) 0.0531(13) Uani 1 1 d .
N9 N 0.5722(5) 0.1446(4) 0.5108(3) 0.0521(13) Uani 1 1 d .
N5 N 0.6612(5) 0.0257(3) 0.3230(2) 0.0487(12) Uani 1 1 d .
N8 N 0.7033(5) -0.0416(4) 0.5111(3) 0.0536(14) Uani 1 1 d .
N10 N 0.7572(5) 0.2391(4) 0.2023(2) 0.0519(13) Uani 1 1 d .
C19 C 0.4637(6) 0.1055(4) 0.1889(3) 0.0477(14) Uani 1 1 d .
H19 H 0.5166 0.0530 0.1748 0.057 Uiso 1 1 calc R
C9 C 0.9339(5) 0.3011(4) 0.4510(2) 0.0360(12) Uani 1 1 d .
H9 H 1.0238 0.2779 0.4567 0.043 Uiso 1 1 calc R
C7 C 1.0027(6) 0.1526(4) 0.3513(3) 0.0439(14) Uani 1 1 d .
C11 C 0.7569(5) 0.4062(4) 0.4861(2) 0.0373(12) Uani 1 1 d .
C18 C 0.3352(6) 0.1215(4) 0.1582(3) 0.0552(16) Uani 1 1 d .
H18 H 0.3011 0.0806 0.1240 0.066 Uiso 1 1 calc R
C23 C 0.3381(7) 0.2190(5) 0.5172(3) 0.0698(19) Uani 1 1 d .
H23A H 0.2933 0.2765 0.5351 0.084 Uiso 1 1 calc R
H23B H 0.3370 0.2296 0.4708 0.084 Uiso 1 1 calc R
C14 C 0.5016(5) 0.2956(4) 0.3178(3) 0.0412(13) Uani 1 1 d .
C22 C 0.4862(7) 0.2164(5) 0.5461(3) 0.0674(19) Uani 1 1 d .
H22A H 0.5249 0.2836 0.5445 0.081 Uiso 1 1 calc R
H22B H 0.4890 0.1966 0.5914 0.081 Uiso 1 1 calc R
C20 C 0.7845(6) 0.0516(5) 0.5059(3) 0.0644(18) Uani 1 1 d .
H20A H 0.7901 0.0687 0.4606 0.077 Uiso 1 1 calc R
H20B H 0.8768 0.0422 0.5263 0.077 Uiso 1 1 calc R
C6 C 0.8870(6) -0.0021(4) 0.2100(3) 0.0574(16) Uani 1 1 d .
H6 H 0.8046 -0.0124 0.1847 0.069 Uiso 1 1 calc R
C3 C 1.1263(6) 0.0276(4) 0.2843(3) 0.0575(16) Uani 1 1 d .
H3 H 1.2075 0.0383 0.3105 0.069 Uiso 1 1 calc R
C4 C 1.1219(7) -0.0399(5) 0.2336(3) 0.0676(19) Uani 1 1 d .
H4 H 1.2006 -0.0746 0.2247 0.081 Uiso 1 1 calc R
C17 C 0.2579(6) 0.1994(5) 0.1792(3) 0.0617(17) Uani 1 1 d .
H17 H 0.1712 0.2124 0.1587 0.074 Uiso 1 1 calc R
C15 C 0.4385(5) 0.2376(4) 0.2597(3) 0.0398(13) Uani 1 1 d .
C21 C 0.7128(6) 0.1344(5) 0.5397(3) 0.0653(18) Uani 1 1 d .
H21A H 0.7130 0.1188 0.5855 0.078 Uiso 1 1 calc R
H21B H 0.7614 0.1975 0.5356 0.078 Uiso 1 1 calc R
C16 C 0.3095(6) 0.2583(4) 0.2310(3) 0.0544(16) Uani 1 1 d .
H16 H 0.2580 0.3108 0.2460 0.065 Uiso 1 1 calc R
C5 C 1.0008(7) -0.0557(5) 0.1962(3) 0.0649(19) Uani 1 1 d .
H5 H 0.9958 -0.1018 0.1622 0.078 Uiso 1 1 calc R
N12 N 0.9549(6) 0.2965(5) 0.1590(3) 0.088(2) Uani 1 1 d .
C24 C 0.7444(6) -0.1264(5) 0.4714(3) 0.0647(18) Uani 1 1 d .
H24A H 0.8410 -0.1406 0.4820 0.078 Uiso 1 1 calc R
H24B H 0.7312 -0.1081 0.4258 0.078 Uiso 1 1 calc R
H8 H 0.716(4) -0.061(3) 0.546(2) 0.022(14) Uiso 1 1 d .
H91 H 0.573(6) 0.172(4) 0.470(3) 0.08(2) Uiso 1 1 d .

loop_
_atom_site_aniso_label
_atom_site_aniso_U_11
_atom_site_aniso_U_22
_atom_site_aniso_U_33
_atom_site_aniso_U_23
_atom_site_aniso_U_13
_atom_site_aniso_U_12
Ni 0.0426(6) 0.0403(6) 0.0389(6) 0.0029(5) 0.0041(4) -0.0056(5)
Fe 0.0422(5) 0.0353(4) 0.0316(4) -0.0014(4) -0.0009(3) 0.0053(4)
Cl1 0.0647(10) 0.0534(9) 0.0407(8) -0.0032(7) -0.0186(7) -0.0024(7)
Cl2 0.0685(10) 0.0583(10) 0.0505(9) -0.0229(8) -0.0037(7) 0.0115(8)
N7 0.063(3) 0.071(4) 0.059(4) 0.009(3) 0.012(3) -0.002(3)
O1 0.047(3) 0.094(3) 0.064(3) -0.022(3) -0.015(2) 0.029(2)
O2 0.043(2) 0.065(3) 0.081(3) -0.033(2) -0.009(2) 0.020(2)
N6 0.043(3) 0.033(3) 0.040(3) 0.006(2) 0.000(2) -0.002(2)
N3 0.031(2) 0.035(2) 0.036(3) -0.005(2) -0.0055(19) 0.0012(19)
N2 0.031(2) 0.040(3) 0.035(2) -0.003(2) 0.0015(19) 0.0058(19)
N1 0.056(3) 0.037(3) 0.035(3) 0.002(2) 0.008(2) 0.013(2)
C10 0.046(3) 0.033(3) 0.033(3) 0.007(2) -0.004(2) -0.012(2)
N4 0.040(3) 0.039(3) 0.040(3) 0.000(2) -0.004(2) 0.003(2)
C12 0.037(3) 0.036(3) 0.034(3) -0.003(2) 0.001(2) 0.005(2)
C8 0.042(3) 0.030(3) 0.032(3) 0.005(2) 0.001(2) -0.001(2)
C13 0.038(3) 0.032(3) 0.032(3) 0.001(2) 0.006(2) 0.000(2)
C2 0.050(4) 0.046(4) 0.038(3) 0.013(3) 0.011(3) 0.009(3)
N11 0.055(3) 0.056(3) 0.047(3) 0.000(3) -0.003(3) 0.018(3)
N9 0.060(3) 0.052(3) 0.042(3) 0.008(3) -0.008(3) -0.017(3)
N5 0.058(3) 0.040(3) 0.048(3) 0.009(2) 0.008(2) 0.004(2)
N8 0.058(3) 0.060(4) 0.043(3) 0.009(3) 0.005(3) 0.004(3)
N10 0.049(3) 0.060(3) 0.045(3) 0.019(2) 0.000(2) 0.006(3)
C19 0.059(4) 0.039(3) 0.044(4) -0.011(3) 0.000(3) -0.003(3)
C9 0.032(3) 0.037(3) 0.039(3) 0.005(2) 0.002(2) -0.001(2)
C7 0.046(4) 0.048(3) 0.038(3) -0.004(3) 0.003(3) 0.003(3)
C11 0.048(3) 0.029(3) 0.034(3) -0.003(2) -0.001(2) -0.003(2)
C18 0.056(4) 0.057(4) 0.051(4) -0.014(3) -0.007(3) -0.013(3)
C23 0.084(5) 0.060(5) 0.064(5) -0.002(4) 0.001(4) 0.015(4)
C14 0.040(3) 0.041(3) 0.042(3) -0.004(3) -0.004(3) -0.003(3)
C22 0.095(5) 0.052(4) 0.057(4) -0.016(3) 0.017(4) -0.013(4)
C20 0.040(4) 0.085(5) 0.066(5) 0.018(4) -0.002(3) -0.019(3)
C6 0.083(5) 0.052(4) 0.037(3) 0.002(3) 0.008(3) 0.018(3)
C3 0.057(4) 0.057(4) 0.059(4) 0.003(3) 0.012(3) 0.018(3)
C4 0.081(5) 0.061(4) 0.066(5) 0.014(4) 0.034(4) 0.026(4)
C17 0.045(4) 0.079(5) 0.057(4) -0.013(4) -0.018(3) 0.004(3)
C15 0.031(3) 0.043(3) 0.044(3) -0.002(3) -0.004(2) 0.003(3)
C21 0.071(5) 0.065(4) 0.059(4) 0.001(3) 0.003(4) -0.024(4)
C16 0.047(4) 0.055(4) 0.058(4) -0.010(3) -0.010(3) 0.011(3)
C5 0.095(6) 0.052(4) 0.050(4) -0.002(3) 0.023(4) 0.019(4)
N12 0.064(4) 0.089(5) 0.115(6) -0.007(4) 0.035(4) 0.010(3)
C24 0.061(4) 0.073(5) 0.059(4) 0.011(4) 0.002(3) 0.019(4)

loop_
_atom_type_symbol
_atom_type_description
_atom_type_scat_dispersion_real
_atom_type_scat_dispersion_imag
_atom_type_scat_source
C C 0.0033 0.0016 'International Tables Vol C Tables 4.2.6.8 and 6.1.1.4'
H H 0.0000 0.0000 'International Tables Vol C Tables 4.2.6.8 and 6.1.1.4'
N N 0.0061 0.0033 'International Tables Vol C Tables 4.2.6.8 and 6.1.1.4'
O O 0.0106 0.0060 'International Tables Vol C Tables 4.2.6.8 and 6.1.1.4'
Cl Cl 0.1484 0.1585 'International Tables Vol C Tables 4.2.6.8 and 6.1.1.4'
Fe Fe 0.3463 0.8444 'International Tables Vol C Tables 4.2.6.8 and 6.1.1.4'
Ni Ni 0.3393 1.1124 'International Tables Vol C Tables 4.2.6.8 and 6.1.1.4'

loop_
_geom_angle_atom_site_label_1
_geom_angle_atom_site_label_2
_geom_angle_atom_site_label_3
_geom_angle
_geom_angle_site_symmetry_1
_geom_angle_site_symmetry_3
N9 Ni N9 180.000(1) . 3_656
N9 Ni N8 94.6(2) . 3_656
N9 Ni N8 85.4(2) 3_656 3_656
N9 Ni N8 85.4(2) . .
N9 Ni N8 94.6(2) 3_656 .
N8 Ni N8 180.000(1) 3_656 .
N9 Ni N7 89.3(2) . 3_656
N9 Ni N7 90.7(2) 3_656 3_656
N8 Ni N7 95.6(2) 3_656 3_656
N8 Ni N7 84.4(2) . 3_656
N9 Ni N7 90.7(2) . .
N9 Ni N7 89.3(2) 3_656 .
N8 Ni N7 84.4(2) 3_656 .
N8 Ni N7 95.6(2) . .
N7 Ni N7 180.0 3_656 .
N10 Fe N2 106.71(18) . .
N10 Fe N3 102.94(18) . .
N2 Fe N3 77.55(15) . .
N10 Fe N5 148.79(19) . .
N2 Fe N5 98.38(17) . .
N3 Fe N5 100.32(16) . .
N10 Fe N4 82.73(17) . .
N2 Fe N4 153.61(16) . .
N3 Fe N4 76.31(16) . .
N5 Fe N4 82.87(17) . .
N10 Fe N1 87.05(17) . .
N2 Fe N1 76.73(17) . .
N3 Fe N1 154.14(17) . .
N5 Fe N1 80.85(16) . .
N4 Fe N1 129.10(17) . .
N6 N7 Ni 130.8(4) . .
N5 N6 N7 178.4(6) . .
C14 N3 C13 123.2(4) . .
C14 N3 Fe 119.4(3) . .
C13 N3 Fe 117.3(3) . .
C7 N2 C8 122.6(4) . .
C7 N2 Fe 120.0(4) . .
C8 N2 Fe 117.2(3) . .
C2 N1 C6 119.4(5) . .
C2 N1 Fe 114.8(3) . .
C6 N1 Fe 125.8(4) . .
C9 C10 C11 120.5(5) . .
C9 C10 Cl1 118.7(4) . .
C11 C10 Cl1 120.8(4) . .
C15 N4 C19 118.7(5) . .
C15 N4 Fe 115.2(3) . .
C19 N4 Fe 125.5(4) . .
C11 C12 C13 120.9(5) . .
C11 C12 H12 119.6 . .
C13 C12 H12 119.6 . .
C9 C8 N2 127.3(5) . .
C9 C8 C13 118.5(5) . .
N2 C8 C13 114.2(4) . .
C12 C13 N3 127.2(4) . .
C12 C13 C8 119.1(5) . .
N3 C13 C8 113.7(4) . .
N1 C2 C3 121.3(5) . .
N1 C2 C7 116.2(5) . .
C3 C2 C7 122.5(6) . .
N12 N11 N10 176.6(6) . .
C21 N9 C22 114.2(5) . .
C21 N9 Ni 105.2(4) . .
C22 N9 Ni 116.4(4) . .
C21 N9 H91 109(4) . .
C22 N9 H91 105(4) . .
Ni N9 H91 107(4) . .
N6 N5 Fe 123.5(4) . .
C24 N8 C20 115.0(5) . .
C24 N8 Ni 117.0(4) . .
C20 N8 Ni 106.7(4) . .
C24 N8 H8 104(4) . .
C20 N8 H8 108(4) . .
Ni N8 H8 105(3) . .
N11 N10 Fe 132.1(4) . .
N4 C19 C18 122.0(5) . .
N4 C19 H19 119.0 . .
C18 C19 H19 119.0 . .
C10 C9 C8 120.8(5) . .
C10 C9 H9 119.6 . .
C8 C9 H9 119.6 . .
O1 C7 N2 128.8(5) . .
O1 C7 C2 119.1(5) . .
N2 C7 C2 112.0(5) . .
C12 C11 C10 120.2(5) . .
C12 C11 Cl2 118.6(4) . .
C10 C11 Cl2 121.2(4) . .
C19 C18 C17 118.6(5) . .
C19 C18 H18 120.7 . .
C17 C18 H18 120.7 . .
C24 C23 C22 115.3(5) 3_656 .
C24 C23 H23A 108.4 3_656 .
C22 C23 H23A 108.4 . .
C24 C23 H23B 108.4 3_656 .
C22 C23 H23B 108.4 . .
H23A C23 H23B 107.5 . .
O2 C14 N3 127.8(5) . .
O2 C14 C15 119.9(5) . .
N3 C14 C15 112.3(4) . .
N9 C22 C23 112.3(5) . .
N9 C22 H22A 109.1 . .
C23 C22 H22A 109.1 . .
N9 C22 H22B 109.1 . .
C23 C22 H22B 109.1 . .
H22A C22 H22B 107.9 . .
N8 C20 C21 107.4(4) . .
N8 C20 H20A 110.2 . .
C21 C20 H20A 110.2 . .
N8 C20 H20B 110.2 . .
C21 C20 H20B 110.2 . .
H20A C20 H20B 108.5 . .
N1 C6 C5 122.0(6) . .
N1 C6 H6 119.0 . .
C5 C6 H6 119.0 . .
C4 C3 C2 119.0(6) . .
C4 C3 H3 120.5 . .
C2 C3 H3 120.5 . .
C5 C4 C3 119.6(6) . .
C5 C4 H4 120.2 . .
C3 C4 H4 120.2 . .
C18 C17 C16 119.8(5) . .
C18 C17 H17 120.1 . .
C16 C17 H17 120.1 . .
N4 C15 C16 122.3(5) . .
N4 C15 C14 115.4(4) . .
C16 C15 C14 122.3(5) . .
N9 C21 C20 109.8(5) . .
N9 C21 H21A 109.7 . .
C20 C21 H21A 109.7 . .
N9 C21 H21B 109.7 . .
C20 C21 H21B 109.7 . .
H21A C21 H21B 108.2 . .
C15 C16 C17 118.5(5) . .
C15 C16 H16 120.7 . .
C17 C16 H16 120.7 . .
C4 C5 C6 118.7(6) . .
C4 C5 H5 120.7 . .
C6 C5 H5 120.7 . .
N8 C24 C23 111.2(5) . 3_656
N8 C24 H24A 109.4 . .
C23 C24 H24A 109.4 3_656 .
N8 C24 H24B 109.4 . .
C23 C24 H24B 109.4 3_656 .
H24A C24 H24B 108.0 . .

loop_
_geom_bond_atom_site_label_1
_geom_bond_atom_site_label_2
_geom_bond_distance
_geom_bond_site_symmetry_2
Ni N9 2.050(5) .
Ni N9 2.050(5) 3_656
Ni N8 2.057(5) 3_656
Ni N8 2.057(5) .
Ni N7 2.218(5) 3_656
Ni N7 2.218(5) .
Fe N10 1.988(4) .
Fe N2 2.046(4) .
Fe N3 2.057(4) .
Fe N5 2.109(4) .
Fe N4 2.149(4) .
Fe N1 2.152(4) .
Cl1 C10 1.741(5) .
Cl2 C11 1.745(5) .
N7 N6 1.175(6) .
O1 C7 1.220(6) .
O2 C14 1.236(6) .
N6 N5 1.154(5) .
N3 C14 1.359(6) .
N3 C13 1.402(6) .
N2 C7 1.353(6) .
N2 C8 1.406(6) .
N1 C2 1.331(6) .
N1 C6 1.344(7) .
C10 C9 1.373(7) .
C10 C11 1.377(7) .
N4 C15 1.334(6) .
N4 C19 1.354(6) .
C12 C11 1.371(6) .
C12 C13 1.384(6) .
C12 H12 0.9300 .
C8 C9 1.385(7) .
C8 C13 1.429(6) .
C2 C3 1.386(7) .
C2 C7 1.508(7) .
N11 N12 1.157(6) .
N11 N10 1.177(6) .
N9 C21 1.455(7) .
N9 C22 1.505(7) .
N9 H91 0.93(6) .
N8 C24 1.471(7) .
N8 C20 1.479(7) .
N8 H8 0.77(4) .
C19 C18 1.372(7) .
C19 H19 0.9300 .
C9 H9 0.9300 .
C18 C17 1.374(7) .
C18 H18 0.9300 .
C23 C24 1.501(8) 3_656
C23 C22 1.517(8) .
C23 H23A 0.9700 .
C23 H23B 0.9700 .
C14 C15 1.511(7) .
C22 H22A 0.9700 .
C22 H22B 0.9700 .
C20 C21 1.510(8) .
C20 H20A 0.9700 .
C20 H20B 0.9700 .
C6 C5 1.374(7) .
C6 H6 0.9300 .
C3 C4 1.378(8) .
C3 H3 0.9300 .
C4 C5 1.370(8) .
C4 H4 0.9300 .
C17 C16 1.384(7) .
C17 H17 0.9300 .
C15 C16 1.373(6) .
C21 H21A 0.9700 .
C21 H21B 0.9700 .
C16 H16 0.9300 .
C5 H5 0.9300 .
C24 C23 1.501(8) 3_656
C24 H24A 0.9700 .
C24 H24B 0.9700 .
